data_4030924
loop_
_publ_author_name
'Weil, M.'
'Glaum, R.'

_publ_section_title
;
 Crystallization of ultraphosphates via the gas phase. The crystal
 structures of FeP~4~O~11~, ZnP~4~O~11~ and CdP~4~O~11~
;
_journal_coden_ASTM EJSCE5
_journal_issue 6-7
_journal_name_full
;
 European Journal of Solid State and Inorganic Chemistry
;
_journal_page_first 495
_journal_page_last 508
_journal_paper_doi 10.1016/S0992-4361(98)80026-X
_journal_volume 35
_journal_year 1998
_chemical_formula_sum 'Cd O11 P4'
_chemical_formula_weight 412.3
_space_group_IT_number 2
_symmetry_cell_setting triclinic
_symmetry_Int_Tables_number 2
_symmetry_space_group_name_Hall '-P 1 (1/2*x+1/2*y,1/2*x-1/2*y,-z)'
_symmetry_space_group_name_H-M 'C -1'
_cell_angle_alpha 89.96(2)
_cell_angle_beta 117.12(2)
_cell_angle_gamma 90.14(2)
_cell_formula_units_Z 8
_cell_length_a 13.311(3)
_cell_length_b 13.334(2)
_cell_length_c 10.865(2)
_cell_volume 1716.4(6)
_diffrn_ambient_temperature 293
_diffrn_radiation_probe x-ray
_diffrn_radiation_type MoK\a
_diffrn_radiation_wavelength 0.71073
_exptl_absorpt_coefficient_mu 3.346
_exptl_crystal_density_diffrn 3.191
_refine_ls_goodness_of_fit_ref 1.148
_refine_ls_number_parameters 290
_refine_ls_number_reflns 3540
_refine_ls_R_factor_gt 0.036
_refine_ls_wR_factor_gt 0.100
_cod_data_source_file EJSSIC-1998-35-495-508-3.cif
_cod_data_source_block CdP4O11
_cod_depositor_comments
;
No atomic coordinates in the paper
Isostructural with FeP4O11
More info said to be available from FIZ; reference CSD-408827
at crysdata@FIZ-Karlsruhe.de
;
_cod_original_cell_volume 1716.1(6)
_cod_original_sg_symbol_Hall '-C 1'
_cod_database_code 4030924

loop_
_symmetry_equiv_pos_site_id
_symmetry_equiv_pos_as_xyz
1 x,y,z
2 -x,-y,-z
3 1/2+x,1/2+y,z
4 1/2-x,1/2-y,-z

loop_
_atom_site_label
_atom_site_type_symbol
_atom_site_fract_x
_atom_site_fract_y
_atom_site_fract_z
_atom_site_U_iso_or_equiv
Cd Cd 0 0 0 0

loop_
_atom_type_symbol
_atom_type_description
_atom_type_scat_dispersion_real
_atom_type_scat_dispersion_imag
_atom_type_scat_source
Fe Fe 0.3463 0.8444 ' International Tables Vol C Tables 4.2.6.8 and 6.1.1.4'
O O 0.0106 0.0060 ' International Tables Vol C Tables 4.2.6.8 and 6.1.1.4'
P P 0.1023 0.0942 ' International Tables Vol C Tables 4.2.6.8 and 6.1.1.4'
